data_4345773
loop_
_publ_author_name
'Bukovsky, Eric V.'
'Peryshkov, Dmitry V.'
'Wu, Hui'
'Zhou, Wei'
'Tang, Wan Si'
'Jones, W. Matthew'
'Stavila, Vitalie'
'Udovic, Terrence J.'
'Strauss, Steven H.'

_publ_section_title
;
 Comparison of the Coordination of B12F12(2-), B12Cl12(2-), and B12H12(2-)
 to Na(+) in the Solid State: Crystal Structures and Thermal Behavior of
 Na2(B12F12), Na2(H2O)4(B12F12), Na2(B12Cl12), and Na2(H2O)6(B12Cl12).
;
_journal_issue 8
_journal_name_full 'Inorganic chemistry'
_journal_page_first 4369
_journal_page_last 4379
_journal_paper_doi 10.1021/acs.inorgchem.6b02920
_journal_volume 56
_journal_year 2017
_chemical_formula_moiety 'B12 F12, 4(H2 O), 2(Na)'
_chemical_formula_sum 'B12 F12 H8 Na2 O4'
_chemical_formula_weight 475.76
_space_group_crystal_system triclinic
_space_group_IT_number 2
_space_group_name_Hall '-P 1'
_space_group_name_H-M_alt 'P -1'
_symmetry_space_group_name_Hall '-P 1'
_symmetry_space_group_name_H-M 'P -1'
_atom_sites_solution_hydrogens geom
_atom_sites_solution_primary direct
_atom_sites_solution_secondary difmap
_audit_creation_method SHELXL-2016/6
_cell_angle_alpha 96.813(3)
_cell_angle_beta 96.479(3)
_cell_angle_gamma 91.347(4)
_cell_formula_units_Z 4
_cell_length_a 10.6491(10)
_cell_length_b 10.8501(10)
_cell_length_c 13.8432(11)
_cell_measurement_reflns_used 4997
_cell_measurement_temperature 120(2)
_cell_measurement_theta_max 25.84
_cell_measurement_theta_min 4.61
_cell_volume 1577.0(2)
_computing_cell_refinement 'APEX2, v. 2.0-2, Bruker AXS, 2006'
_computing_data_collection 'APEX2, v. 2.0-2, Bruker AXS, 2006'
_computing_data_reduction 'APEX2, v. 2.0-2, Bruker AXS, 2006'
_computing_molecular_graphics 'SHELXL-2016/6 (Sheldrick, 2016)'
_computing_publication_material 'SHELXL-2016/6 (Sheldrick, 2016)'
_computing_structure_refinement 'SHELXL-2016/6 (Sheldrick, 2016)'
_computing_structure_solution 'APEX2, v. 2.0-2, Bruker AXS, 2006'
_diffrn_ambient_temperature 120(2)
_diffrn_measured_fraction_theta_full 0.980
_diffrn_measured_fraction_theta_max 0.958
_diffrn_measurement_device_type 'Bruker Kappa APEX2 diffractometer'
_diffrn_measurement_method 'omega and phi scans'
_diffrn_radiation_type MoK\a
_diffrn_radiation_wavelength 0.71073
_diffrn_reflns_av_R_equivalents 0.0661
_diffrn_reflns_av_unetI/netI 0.0769
_diffrn_reflns_Laue_measured_fraction_full 0.980
_diffrn_reflns_Laue_measured_fraction_max 0.958
_diffrn_reflns_limit_h_max 13
_diffrn_reflns_limit_h_min -13
_diffrn_reflns_limit_k_max 13
_diffrn_reflns_limit_k_min -13
_diffrn_reflns_limit_l_max 17
_diffrn_reflns_limit_l_min -17
_diffrn_reflns_number 34246
_diffrn_reflns_point_group_measured_fraction_full 0.980
_diffrn_reflns_point_group_measured_fraction_max 0.958
_diffrn_reflns_theta_full 25.242
_diffrn_reflns_theta_max 27.100
_diffrn_reflns_theta_min 1.892
_diffrn_source 'fine-focus sealed tube'
_exptl_absorpt_coefficient_mu 0.270
_exptl_absorpt_correction_T_max 0.9631
_exptl_absorpt_correction_T_min 0.7234
_exptl_absorpt_correction_type multi-scan
_exptl_absorpt_process_details
;

Sheldrick, G. M., SADABS, v. 2.10, Bruker AXS, Madison, WI

;
_exptl_crystal_colour colorless
_exptl_crystal_density_diffrn 2.004
_exptl_crystal_density_method 'not measured'
_exptl_crystal_description prism
_exptl_crystal_F_000 920
_exptl_crystal_size_max 0.240
_exptl_crystal_size_mid 0.150
_exptl_crystal_size_min 0.120
_refine_diff_density_max 0.842
_refine_diff_density_min -0.425
_refine_diff_density_rms 0.117
_refine_ls_extinction_method none
_refine_ls_goodness_of_fit_ref 1.037
_refine_ls_hydrogen_treatment mixed
_refine_ls_matrix_type full
_refine_ls_number_parameters 549
_refine_ls_number_reflns 6672
_refine_ls_number_restraints 28
_refine_ls_restrained_S_all 1.035
_refine_ls_R_factor_all 0.1300
_refine_ls_R_factor_gt 0.0664
_refine_ls_shift/su_max 0.000
_refine_ls_shift/su_mean 0.000
_refine_ls_structure_factor_coef Fsqd
_refine_ls_weighting_details 'w=1/[\s^2^(Fo^2^)+(0.1005P)^2^+2.5025P] where P=(Fo^2^+2Fc^2^)/3'
_refine_ls_weighting_scheme calc
_refine_ls_wR_factor_gt 0.1790
_refine_ls_wR_factor_ref 0.2113
_reflns_Friedel_coverage 0.000
_reflns_number_gt 3591
_reflns_number_total 6672
_reflns_threshold_expression 'I > 2\s(I)'
_cod_data_source_file ic6b02920_si_005.cif
_cod_data_source_block ss300
_cod_database_code 4345773
_shelx_shelxl_version_number 2016/6
_shelx_space_group_comment
;
The symmetry employed for this shelxl refinement is uniquely defined
by the following loop, which should always be used as a source of
symmetry information in preference to the above space-group names.
They are only intended as comments.
;
_shelx_estimated_absorpt_t_min 0.938
_shelx_estimated_absorpt_t_max 0.968

loop_
_space_group_symop_operation_xyz
'x, y, z'
'-x, -y, -z'

loop_
_atom_site_label
_atom_site_type_symbol
_atom_site_fract_x
_atom_site_fract_y
_atom_site_fract_z
_atom_site_U_iso_or_equiv
_atom_site_adp_type
_atom_site_occupancy
_atom_site_site_symmetry_order
_atom_site_calc_flag
_atom_site_refinement_flags_posn
_atom_site_refinement_flags_adp
F1 F 0.1387(2) 0.6347(2) 0.16420(17) 0.0152(6) Uani 1 1 d . .
F2 F 0.4300(3) 0.5852(3) 0.25997(19) 0.0191(6) Uani 1 1 d . .
F3 F 0.3598(3) 0.8645(2) 0.20652(18) 0.0166(6) Uani 1 1 d . .
F4 F 0.0673(3) 0.9119(3) 0.26004(19) 0.0182(6) Uani 1 1 d . .
F5 F 0.0654(3) 0.9065(2) 0.48784(18) 0.0176(6) Uani 1 1 d . .
F6 F 0.1379(3) 0.6311(3) 0.54074(18) 0.0182(6) Uani 1 1 d . .
F7 F 0.3600(3) 0.8643(3) 0.58175(18) 0.0170(6) Uani 1 1 d . .
F8 F 0.4279(3) 0.5852(3) 0.48883(19) 0.0213(7) Uani 1 1 d . .
F9 F 0.1931(3) 0.4658(2) 0.34199(19) 0.0179(6) Uani 1 1 d . .
F10 F -0.0346(2) 0.6714(3) 0.34266(19) 0.0173(6) Uani 1 1 d . .
F11 F 0.5320(3) 0.8271(3) 0.40629(19) 0.0193(7) Uani 1 1 d . .
F12 F 0.3087(3) 1.0299(2) 0.40493(19) 0.0181(6) Uani 1 1 d . .
B1 B 0.1890(5) 0.6871(5) 0.2565(4) 0.0135(12) Uani 1 1 d . .
B2 B 0.3490(5) 0.6597(5) 0.3087(4) 0.0144(12) Uani 1 1 d . .
B3 B 0.3076(5) 0.8111(5) 0.2788(4) 0.0138(12) Uani 1 1 d . .
B4 B 0.1498(5) 0.8378(5) 0.3091(4) 0.0119(11) Uani 1 1 d . .
B5 B 0.1504(5) 0.8359(5) 0.4385(4) 0.0129(11) Uani 1 1 d . .
B6 B 0.1886(5) 0.6849(5) 0.4677(4) 0.0123(11) Uani 1 1 d . .
B7 B 0.3072(5) 0.8108(5) 0.4908(4) 0.0131(12) Uani 1 1 d . .
B8 B 0.3469(5) 0.6597(5) 0.4382(4) 0.0147(12) Uani 1 1 d . .
B9 B 0.2150(5) 0.5934(5) 0.3550(4) 0.0135(12) Uani 1 1 d . .
B10 B 0.0929(5) 0.7042(5) 0.3556(4) 0.0122(11) Uani 1 1 d . .
B11 B 0.4047(5) 0.7923(5) 0.3913(4) 0.0119(11) Uani 1 1 d . .
B12 B 0.2831(5) 0.9023(5) 0.3911(4) 0.0131(12) Uani 1 1 d . .
F13 F 0.6349(3) 0.3520(2) 0.31165(18) 0.0160(6) Uani 1 1 d . .
F14 F 0.5594(3) 0.0727(3) 0.19989(18) 0.0191(7) Uani 1 1 d . .
F15 F 0.5691(3) 0.0842(3) -0.03170(18) 0.0190(7) Uani 1 1 d . .
F16 F 0.8624(3) 0.1433(2) -0.06342(18) 0.0164(6) Uani 1 1 d . .
F17 F 0.9385(3) 0.4260(3) 0.05124(19) 0.0182(6) Uani 1 1 d . .
F18 F 0.9284(3) 0.4152(3) 0.27677(18) 0.0197(7) Uani 1 1 d . .
F19 F 1.0289(2) 0.1829(3) 0.14687(18) 0.0169(6) Uani 1 1 d . .
F20 F 0.8477(3) 0.1314(2) 0.30935(18) 0.0163(6) Uani 1 1 d . .
F21 F 0.8004(3) -0.0316(2) 0.09620(19) 0.0195(7) Uani 1 1 d . .
F22 F 0.6970(3) 0.5294(2) 0.15035(19) 0.0179(6) Uani 1 1 d . .
F23 F 0.4680(2) 0.3143(3) 0.09823(19) 0.0172(6) Uani 1 1 d . .
F24 F 0.6468(3) 0.3671(2) -0.06089(18) 0.0156(6) Uani 1 1 d . .
B13 B 0.6870(5) 0.3033(5) 0.2288(4) 0.0132(12) Uani 1 1 d . .
B14 B 0.6441(5) 0.1498(5) 0.1661(4) 0.0138(12) Uani 1 1 d . .
B15 B 0.6511(5) 0.1563(5) 0.0368(4) 0.0126(11) Uani 1 1 d . .
B16 B 0.8103(5) 0.1935(5) 0.0188(4) 0.0139(12) Uani 1 1 d . .
B17 B 0.8517(5) 0.3458(5) 0.0811(4) 0.0135(12) Uani 1 1 d . .
B18 B 0.8460(5) 0.3396(5) 0.2096(4) 0.0141(12) Uani 1 1 d . .
B19 B 0.9014(5) 0.2120(5) 0.1361(4) 0.0149(12) Uani 1 1 d . .
B20 B 0.8020(5) 0.1847(5) 0.2280(4) 0.0143(12) Uani 1 1 d . .
B21 B 0.7770(5) 0.0952(5) 0.1091(4) 0.0136(12) Uani 1 1 d . .
B22 B 0.7190(5) 0.4028(5) 0.1379(4) 0.0129(12) Uani 1 1 d . .
B23 B 0.5952(5) 0.2864(5) 0.1111(4) 0.0142(12) Uani 1 1 d . .
B24 B 0.6962(5) 0.3135(5) 0.0203(4) 0.0115(11) Uani 1 1 d . .
O5 O 0.3991(3) 0.2321(3) -0.1458(2) 0.0215(8) Uani 1 1 d . .
H5 H 0.4528(13) 0.2820(12) -0.1360(3) 0.032 Uiso 1 1 calc DR U
H51 H 0.4250(7) 0.1691(15) -0.1636(5) 0.032 Uiso 1 1 calc DR U
O1 O 0.7238(4) 0.5996(3) 0.3913(2) 0.0240(9) Uani 1 1 d . .
H1 H 0.6602(15) 0.5634(9) 0.3807(3) 0.036 Uiso 1 1 calc DR U
H11 H 0.7762(12) 0.5569(11) 0.4075(4) 0.036 Uiso 1 1 calc DR U
O2 O 0.9010(3) 0.7638(3) 0.6144(2) 0.0220(8) Uani 1 1 d . .
H2 H 0.9430(10) 0.8240(14) 0.6244(3) 0.033 Uiso 1 1 calc DR U
H21 H 0.9406(10) 0.7081(13) 0.5978(4) 0.033 Uiso 1 1 calc DR U
O3 O 0.2776(3) 0.1039(3) 0.1369(2) 0.0200(8) Uani 1 1 d . .
H3 H 0.2288(11) 0.0492(13) 0.1269(3) 0.030 Uiso 1 1 calc DR U
H31 H 0.3431(15) 0.0810(6) 0.1544(5) 0.030 Uiso 1 1 calc DR U
O4 O 0.2212(3) 0.3907(3) 0.1091(2) 0.0210(8) Uani 1 1 d . .
H4 H 0.1563(15) 0.4160(7) 0.0920(5) 0.032 Uiso 1 1 calc DR U
H41 H 0.2717(12) 0.4443(13) 0.1199(3) 0.032 Uiso 1 1 calc DR U
O6 O 0.6061(3) 0.7342(4) 0.6371(3) 0.0279(9) Uani 1 1 d . .
H6 H 0.5614(11) 0.7856(12) 0.6528(4) 0.042 Uiso 1 1 calc DR U
H61 H 0.5694(9) 0.6713(15) 0.6258(4) 0.042 Uiso 1 1 calc DR U
O7 O 0.1066(3) 0.2685(3) -0.1168(2) 0.0221(9) Uani 1 1 d . .
H7 H 0.0756(8) 0.3293(14) -0.0997(5) 0.033 Uiso 1 1 calc DR U
H71 H 0.0564(12) 0.2151(12) -0.1280(3) 0.033 Uiso 1 1 calc DR U
O8 O 0.7881(4) 0.8907(3) 0.3755(2) 0.0246(9) Uani 1 1 d . .
H8 H 0.7435(10) 0.9416(12) 0.3610(4) 0.037 Uiso 1 1 calc DR U
H81 H 0.8559(16) 0.9177(7) 0.3885(4) 0.037 Uiso 1 1 calc DR U
Na1 Na 0.71697(19) 0.78227(18) 0.50287(13) 0.0182(5) Uani 1 1 d . .
Na2 Na 0.77324(19) 0.71164(18) 0.25417(13) 0.0185(5) Uani 1 1 d . .
Na3 Na 0.21301(19) 0.27202(18) 0.24641(13) 0.0177(5) Uani 1 1 d . .
Na4 Na 0.28115(19) 0.22263(19) -0.00355(13) 0.0188(5) Uani 1 1 d . .

loop_
_atom_site_aniso_label
_atom_site_aniso_U_11
_atom_site_aniso_U_22
_atom_site_aniso_U_33
_atom_site_aniso_U_23
_atom_site_aniso_U_13
_atom_site_aniso_U_12
F1 0.0193(16) 0.0136(15) 0.0109(13) -0.0045(10) -0.0008(11) 0.0054(12)
F2 0.0187(16) 0.0210(16) 0.0180(14) -0.0007(11) 0.0044(11) 0.0153(13)
F3 0.0169(16) 0.0196(16) 0.0135(14) 0.0031(11) 0.0012(11) 0.0033(12)
F4 0.0174(16) 0.0192(16) 0.0180(14) 0.0047(11) -0.0020(11) 0.0128(13)
F5 0.0167(16) 0.0189(16) 0.0169(14) -0.0018(11) 0.0021(11) 0.0103(12)
F6 0.0197(16) 0.0230(16) 0.0126(13) 0.0036(11) 0.0035(11) 0.0046(13)
F7 0.0183(16) 0.0210(16) 0.0100(13) -0.0004(10) -0.0038(10) 0.0041(12)
F8 0.0234(17) 0.0233(17) 0.0175(14) 0.0036(11) -0.0012(12) 0.0159(13)
F9 0.0222(17) 0.0118(15) 0.0190(14) -0.0005(11) 0.0014(11) 0.0043(12)
F10 0.0106(15) 0.0204(16) 0.0196(14) 0.0013(11) -0.0028(11) 0.0031(12)
F11 0.0140(16) 0.0239(17) 0.0190(15) 0.0011(12) -0.0012(11) 0.0027(13)
F12 0.0223(17) 0.0111(15) 0.0201(15) -0.0008(11) 0.0014(12) 0.0021(12)
B1 0.013(3) 0.015(3) 0.012(3) 0.000(2) 0.000(2) 0.005(2)
B2 0.019(3) 0.012(3) 0.013(3) -0.001(2) 0.003(2) 0.009(2)
B3 0.017(3) 0.016(3) 0.009(2) 0.001(2) 0.002(2) 0.005(2)
B4 0.015(3) 0.009(3) 0.012(2) 0.002(2) 0.000(2) 0.007(2)
B5 0.010(3) 0.018(3) 0.011(3) 0.003(2) -0.001(2) 0.007(2)
B6 0.009(3) 0.015(3) 0.011(2) -0.001(2) -0.005(2) 0.007(2)
B7 0.015(3) 0.013(3) 0.010(2) -0.003(2) 0.000(2) 0.008(2)
B8 0.017(3) 0.013(3) 0.014(3) 0.004(2) -0.003(2) 0.006(2)
B9 0.012(3) 0.016(3) 0.012(3) 0.002(2) 0.000(2) 0.004(2)
B10 0.010(3) 0.015(3) 0.010(2) -0.001(2) -0.0018(19) 0.001(2)
B11 0.012(3) 0.012(3) 0.012(3) 0.003(2) 0.001(2) 0.008(2)
B12 0.011(3) 0.015(3) 0.012(3) 0.001(2) -0.002(2) 0.004(2)
F13 0.0170(16) 0.0181(16) 0.0122(13) -0.0027(10) 0.0027(11) 0.0062(12)
F14 0.0197(17) 0.0221(17) 0.0147(14) 0.0021(11) -0.0001(11) -0.0049(13)
F15 0.0202(17) 0.0213(16) 0.0143(14) 0.0005(11) -0.0005(11) -0.0044(13)
F16 0.0187(16) 0.0194(16) 0.0109(13) -0.0021(10) 0.0036(11) 0.0070(12)
F17 0.0171(16) 0.0202(16) 0.0168(14) 0.0042(11) -0.0012(11) -0.0016(12)
F18 0.0220(17) 0.0228(17) 0.0118(14) -0.0006(11) -0.0047(11) -0.0050(13)
F19 0.0091(15) 0.0244(17) 0.0167(14) 0.0007(11) -0.0001(11) 0.0094(12)
F20 0.0187(16) 0.0174(16) 0.0124(13) 0.0039(11) -0.0031(11) 0.0049(12)
F21 0.0256(18) 0.0143(16) 0.0179(14) 0.0004(11) -0.0007(12) 0.0071(13)
F22 0.0211(17) 0.0132(15) 0.0186(14) 0.0003(11) -0.0005(11) 0.0060(12)
F23 0.0102(15) 0.0219(16) 0.0191(14) 0.0019(11) -0.0009(11) 0.0065(12)
F24 0.0160(16) 0.0193(16) 0.0119(13) 0.0065(10) -0.0027(10) 0.0078(12)
B13 0.013(3) 0.015(3) 0.012(3) -0.001(2) 0.003(2) 0.004(2)
B14 0.015(3) 0.016(3) 0.008(2) -0.005(2) -0.002(2) 0.006(2)
B15 0.012(3) 0.015(3) 0.010(2) 0.000(2) -0.001(2) 0.003(2)
B16 0.012(3) 0.018(3) 0.011(2) -0.001(2) 0.000(2) 0.004(2)
B17 0.013(3) 0.015(3) 0.011(3) -0.003(2) 0.001(2) 0.002(2)
B18 0.020(3) 0.011(3) 0.010(3) -0.001(2) -0.001(2) -0.001(2)
B19 0.016(3) 0.020(3) 0.008(2) 0.000(2) 0.002(2) 0.004(2)
B20 0.016(3) 0.015(3) 0.011(2) -0.001(2) 0.000(2) 0.002(2)
B21 0.016(3) 0.013(3) 0.012(3) 0.000(2) 0.004(2) 0.006(2)
B22 0.014(3) 0.012(3) 0.012(3) -0.002(2) 0.003(2) 0.005(2)
B23 0.012(3) 0.017(3) 0.011(2) -0.001(2) -0.005(2) 0.000(2)
B24 0.010(3) 0.014(3) 0.011(2) 0.001(2) 0.0000(19) 0.004(2)
O5 0.016(2) 0.023(2) 0.0241(19) -0.0026(15) 0.0016(15) 0.0076(16)
O1 0.025(2) 0.020(2) 0.0247(19) -0.0034(15) 0.0033(15) -0.0014(17)
O2 0.020(2) 0.021(2) 0.0242(19) 0.0033(15) -0.0018(15) 0.0022(16)
O3 0.018(2) 0.018(2) 0.0227(18) -0.0019(14) -0.0019(14) 0.0062(16)
O4 0.020(2) 0.018(2) 0.0239(19) -0.0012(14) 0.0024(15) 0.0059(16)
O6 0.016(2) 0.033(2) 0.036(2) 0.0159(17) -0.0024(16) 0.0033(18)
O7 0.017(2) 0.022(2) 0.0260(19) 0.0056(15) -0.0027(15) 0.0041(16)
O8 0.029(2) 0.020(2) 0.0243(19) -0.0022(15) 0.0045(16) 0.0001(17)
Na1 0.0186(12) 0.0205(12) 0.0137(10) -0.0027(8) -0.0020(8) 0.0081(9)
Na2 0.0215(13) 0.0206(12) 0.0120(9) -0.0008(8) -0.0022(8) 0.0078(9)
Na3 0.0196(12) 0.0193(12) 0.0131(10) -0.0003(8) -0.0009(8) 0.0062(9)
Na4 0.0190(12) 0.0210(12) 0.0149(10) -0.0017(8) -0.0017(8) 0.0078(9)

loop_
_atom_type_symbol
_atom_type_description
_atom_type_scat_dispersion_real
_atom_type_scat_dispersion_imag
_atom_type_scat_source
B B 0.0013 0.0007 'International Tables Vol C Tables 4.2.6.8 and 6.1.1.4'
F F 0.0171 0.0103 'International Tables Vol C Tables 4.2.6.8 and 6.1.1.4'
H H 0.0000 0.0000 'International Tables Vol C Tables 4.2.6.8 and 6.1.1.4'
Na Na 0.0362 0.0249 'International Tables Vol C Tables 4.2.6.8 and 6.1.1.4'
O O 0.0106 0.0060 'International Tables Vol C Tables 4.2.6.8 and 6.1.1.4'

loop_
_geom_angle_atom_site_label_1
_geom_angle_atom_site_label_2
_geom_angle_atom_site_label_3
_geom_angle
_geom_angle_site_symmetry_1
_geom_angle_site_symmetry_3
B9 F9 Na3 148.4(3) . .
B10 F10 Na2 142.5(3) . 1_455
B11 F11 Na1 139.3(3) . .
B12 F12 Na1 147.0(3) . 2_676
F1 B1 B4 122.9(4) . .
F1 B1 B9 120.6(4) . .
B4 B1 B9 107.0(3) . .
F1 B1 B10 120.7(4) . .
B4 B1 B10 59.4(3) . .
B9 B1 B10 59.8(3) . .
F1 B1 B3 123.7(4) . .
B4 B1 B3 60.2(3) . .
B9 B1 B3 107.3(4) . .
B10 B1 B3 107.6(4) . .
F1 B1 B2 122.7(4) . .
B4 B1 B2 107.2(4) . .
B9 B1 B2 59.6(3) . .
B10 B1 B2 107.2(3) . .
B3 B1 B2 59.5(3) . .
F2 B2 B11 121.7(4) . .
F2 B2 B3 123.9(4) . .
B11 B2 B3 60.8(3) . .
F2 B2 B8 120.0(4) . .
B11 B2 B8 59.5(3) . .
B3 B2 B8 107.9(4) . .
F2 B2 B9 120.7(4) . .
B11 B2 B9 107.5(4) . .
B3 B2 B9 107.4(4) . .
B8 B2 B9 59.8(3) . .
F2 B2 B1 123.1(4) . .
B11 B2 B1 108.2(4) . .
B3 B2 B1 59.7(3) . .
B8 B2 B1 107.4(4) . .
B9 B2 B1 59.5(3) . .
F3 B3 B12 120.6(4) . .
F3 B3 B2 121.9(4) . .
B12 B3 B2 106.8(4) . .
F3 B3 B1 124.4(4) . .
B12 B3 B1 107.5(4) . .
B2 B3 B1 60.9(3) . .
F3 B3 B4 123.8(4) . .
B12 B3 B4 59.8(3) . .
B2 B3 B4 107.8(4) . .
B1 B3 B4 59.6(3) . .
F3 B3 B11 119.5(4) . .
B12 B3 B11 59.4(3) . .
B2 B3 B11 59.0(3) . .
B1 B3 B11 107.7(4) . .
B4 B3 B11 107.1(3) . .
F4 B4 B10 120.7(4) . .
F4 B4 B12 121.8(4) . .
B10 B4 B12 107.8(4) . .
F4 B4 B1 122.6(4) . .
B10 B4 B1 60.6(3) . .
B12 B4 B1 108.0(4) . .
F4 B4 B5 119.9(4) . .
B10 B4 B5 59.6(3) . .
B12 B4 B5 60.2(3) . .
B1 B4 B5 108.3(4) . .
F4 B4 B3 123.1(4) . .
B10 B4 B3 108.5(4) . .
B12 B4 B3 59.9(3) . .
B1 B4 B3 60.2(3) . .
B5 B4 B3 108.3(4) . .
F5 B5 B10 119.1(4) . .
F5 B5 B6 121.4(4) . .
B10 B5 B6 60.7(3) . .
F5 B5 B7 123.3(4) . .
B10 B5 B7 109.6(4) . .
B6 B5 B7 61.2(3) . .
F5 B5 B4 119.5(4) . .
B10 B5 B4 59.7(3) . .
B6 B5 B4 108.8(4) . .
B7 B5 B4 108.9(4) . .
F5 B5 B12 123.2(4) . .
B10 B5 B12 107.5(4) . .
B6 B5 B12 108.6(4) . .
B7 B5 B12 60.1(3) . .
B4 B5 B12 59.8(3) . .
F6 B6 B5 122.9(4) . .
F6 B6 B10 120.7(4) . .
B5 B6 B10 59.5(3) . .
F6 B6 B8 123.1(4) . .
B5 B6 B8 106.6(4) . .
B10 B6 B8 107.1(4) . .
F6 B6 B9 120.8(4) . .
B5 B6 B9 106.9(4) . .
B10 B6 B9 59.7(3) . .
B8 B6 B9 59.7(3) . .
F6 B6 B7 123.7(4) . .
B5 B6 B7 59.6(3) . .
B10 B6 B7 107.4(4) . .
B8 B6 B7 59.5(3) . .
B9 B6 B7 107.4(4) . .
F7 B7 B5 124.3(4) . .
F7 B7 B12 120.3(4) . .
B5 B7 B12 60.2(3) . .
F7 B7 B8 122.8(4) . .
B5 B7 B8 106.5(4) . .
B12 B7 B8 106.0(3) . .
F7 B7 B11 119.2(4) . .
B5 B7 B11 107.1(3) . .
B12 B7 B11 59.2(3) . .
B8 B7 B11 58.8(3) . .
F7 B7 B6 125.4(4) . .
B5 B7 B6 59.2(3) . .
B12 B7 B6 107.2(4) . .
B8 B7 B6 59.8(3) . .
B11 B7 B6 106.9(4) . .
F8 B8 B11 121.2(4) . .
F8 B8 B9 121.0(4) . .
B11 B8 B9 107.9(4) . .
F8 B8 B7 122.2(4) . .
B11 B8 B7 61.1(3) . .
B9 B8 B7 108.7(4) . .
F8 B8 B2 119.8(4) . .
B11 B8 B2 59.6(3) . .
B9 B8 B2 60.2(3) . .
B7 B8 B2 109.2(4) . .
F8 B8 B6 121.9(4) . .
B11 B8 B6 109.4(4) . .
B9 B8 B6 60.2(3) . .
B7 B8 B6 60.6(3) . .
B2 B8 B6 109.0(4) . .
F9 B9 B10 124.3(4) . .
F9 B9 B8 119.4(4) . .
B10 B9 B8 107.6(4) . .
F9 B9 B1 122.7(4) . .
B10 B9 B1 60.1(3) . .
B8 B9 B1 108.6(4) . .
F9 B9 B2 119.8(4) . .
B10 B9 B2 108.5(4) . .
B8 B9 B2 60.0(3) . .
B1 B9 B2 60.8(3) . .
F9 B9 B6 120.9(4) . .
B10 B9 B6 60.0(3) . .
B8 B9 B6 60.1(3) . .
B1 B9 B6 108.9(4) . .
B2 B9 B6 108.8(4) . .
F10 B10 B5 120.0(4) . .
F10 B10 B4 120.7(4) . .
B5 B10 B4 60.7(3) . .
F10 B10 B9 123.5(4) . .
B5 B10 B9 107.6(4) . .
B4 B10 B9 107.8(4) . .
F10 B10 B6 120.7(4) . .
B5 B10 B6 59.8(3) . .
B4 B10 B6 108.9(4) . .
B9 B10 B6 60.3(3) . .
F10 B10 B1 122.3(4) . .
B5 B10 B1 108.8(4) . .
B4 B10 B1 60.1(3) . .
B9 B10 B1 60.1(3) . .
B6 B10 B1 109.2(4) . .
F11 B11 B8 121.2(4) . .
F11 B11 B2 120.9(4) . .
B8 B11 B2 60.8(3) . .
F11 B11 B12 122.6(4) . .
B8 B11 B12 107.4(4) . .
B2 B11 B12 108.0(4) . .
F11 B11 B3 121.8(4) . .
B8 B11 B3 108.5(4) . .
B2 B11 B3 60.2(3) . .
B12 B11 B3 59.8(3) . .
F11 B11 B7 121.1(4) . .
B8 B11 B7 60.0(3) . .
B2 B11 B7 109.3(4) . .
B12 B11 B7 59.8(3) . .
B3 B11 B7 108.5(4) . .
F12 B12 B11 122.6(4) . .
F12 B12 B4 120.3(4) . .
B11 B12 B4 108.7(4) . .
F12 B12 B3 120.9(4) . .
B11 B12 B3 60.7(3) . .
B4 B12 B3 60.4(3) . .
F12 B12 B7 121.3(4) . .
B11 B12 B7 60.9(3) . .
B4 B12 B7 108.8(4) . .
B3 B12 B7 110.1(4) . .
F12 B12 B5 121.0(4) . .
B11 B12 B5 108.0(4) . .
B4 B12 B5 60.1(3) . .
B3 B12 B5 108.6(4) . .
B7 B12 B5 59.7(3) . .
B19 F19 Na3 134.7(3) . 1_655
B21 F21 Na4 141.4(3) . 2_655
B22 F22 Na2 139.3(3) . .
B23 F23 Na4 135.4(3) . .
F13 B13 B18 122.4(4) . .
F13 B13 B23 120.6(4) . .
B18 B13 B23 106.9(4) . .
F13 B13 B20 123.9(4) . .
B18 B13 B20 59.9(3) . .
B23 B13 B20 108.0(4) . .
F13 B13 B22 119.8(4) . .
B18 B13 B22 59.6(3) . .
B23 B13 B22 59.3(3) . .
B20 B13 B22 107.9(4) . .
F13 B13 B14 122.7(4) . .
B18 B13 B14 107.8(4) . .
B23 B13 B14 60.3(3) . .
B20 B13 B14 60.2(3) . .
B22 B13 B14 107.9(3) . .
F14 B14 B21 123.2(4) . .
F14 B14 B23 122.0(4) . .
B21 B14 B23 106.5(4) . .
F14 B14 B13 121.5(4) . .
B21 B14 B13 107.3(4) . .
B23 B14 B13 59.3(3) . .
F14 B14 B20 122.3(4) . .
B21 B14 B20 60.2(3) . .
B23 B14 B20 106.7(4) . .
B13 B14 B20 59.6(3) . .
F14 B14 B15 122.3(4) . .
B21 B14 B15 59.2(3) . .
B23 B14 B15 59.7(3) . .
B13 B14 B15 107.3(4) . .
B20 B14 B15 107.4(4) . .
F15 B15 B21 123.2(4) . .
F15 B15 B16 123.2(4) . .
B21 B15 B16 60.7(3) . .
F15 B15 B23 120.5(4) . .
B21 B15 B23 107.0(4) . .
B16 B15 B23 107.5(4) . .
F15 B15 B24 121.5(4) . .
B21 B15 B24 108.2(4) . .
B16 B15 B24 60.2(3) . .
B23 B15 B24 59.5(3) . .
F15 B15 B14 120.3(4) . .
B21 B15 B14 59.5(3) . .
B16 B15 B14 108.6(4) . .
B23 B15 B14 60.0(3) . .
B24 B15 B14 108.2(4) . .
F16 B16 B19 120.6(4) . .
F16 B16 B15 121.6(4) . .
B19 B16 B15 107.4(4) . .
F16 B16 B17 123.6(4) . .
B19 B16 B17 59.8(3) . .
B15 B16 B17 107.9(4) . .
F16 B16 B21 119.3(4) . .
B19 B16 B21 60.0(3) . .
B15 B16 B21 59.3(3) . .
B17 B16 B21 107.7(3) . .
F16 B16 B24 124.8(4) . .
B19 B16 B24 107.0(4) . .
B15 B16 B24 60.6(3) . .
B17 B16 B24 59.3(3) . .
B21 B16 B24 107.4(4) . .
F17 B17 B24 123.7(4) . .
F17 B17 B19 121.0(4) . .
B24 B17 B19 108.1(4) . .
F17 B17 B22 121.2(4) . .
B24 B17 B22 60.1(3) . .
B19 B17 B22 107.5(4) . .
F17 B17 B16 123.4(4) . .
B24 B17 B16 60.6(3) . .
B19 B17 B16 59.8(3) . .
B22 B17 B16 108.4(4) . .
F17 B17 B18 119.4(4) . .
B24 B17 B18 108.0(4) . .
B19 B17 B18 59.4(3) . .
B22 B17 B18 59.9(3) . .
B16 B17 B18 107.7(4) . .
F18 B18 B19 120.9(4) . .
F18 B18 B22 121.1(4) . .
B19 B18 B22 107.7(4) . .
F18 B18 B13 123.3(4) . .
B19 B18 B13 108.2(4) . .
B22 B18 B13 60.8(3) . .
F18 B18 B20 122.4(4) . .
B19 B18 B20 60.4(3) . .
B22 B18 B20 109.2(4) . .
B13 B18 B20 60.4(3) . .
F18 B18 B17 119.3(4) . .
B19 B18 B17 59.9(3) . .
B22 B18 B17 59.7(3) . .
B13 B18 B17 108.6(4) . .
B20 B18 B17 108.9(4) . .
F19 B19 B18 120.8(4) . .
F19 B19 B17 120.7(4) . .
B18 B19 B17 60.7(3) . .
F19 B19 B16 121.2(4) . .
B18 B19 B16 109.1(4) . .
B17 B19 B16 60.4(3) . .
F19 B19 B21 122.3(4) . .
B18 B19 B21 108.1(4) . .
B17 B19 B21 108.5(4) . .
B16 B19 B21 60.4(3) . .
F19 B19 B20 120.7(4) . .
B18 B19 B20 60.3(3) . .
B17 B19 B20 109.5(4) . .
B16 B19 B20 109.6(4) . .
B21 B19 B20 60.3(3) . .
F20 B20 B18 122.8(4) . .
F20 B20 B19 121.1(4) . .
B18 B20 B19 59.3(3) . .
F20 B20 B13 123.9(4) . .
B18 B20 B13 59.7(3) . .
B19 B20 B13 106.9(4) . .
F20 B20 B21 121.1(4) . .
B18 B20 B21 107.0(4) . .
B19 B20 B21 59.8(3) . .
B13 B20 B21 106.9(4) . .
F20 B20 B14 122.4(4) . .
B18 B20 B14 107.6(4) . .
B19 B20 B14 107.0(4) . .
B13 B20 B14 60.2(3) . .
B21 B20 B14 59.0(3) . .
F21 B21 B15 120.6(4) . .
F21 B21 B14 120.6(4) . .
B15 B21 B14 61.3(3) . .
F21 B21 B19 122.4(4) . .
B15 B21 B19 107.7(4) . .
B14 B21 B19 108.5(4) . .
F21 B21 B16 120.9(4) . .
B15 B21 B16 60.1(3) . .
B14 B21 B16 109.6(4) . .
B19 B21 B16 59.7(3) . .
F21 B21 B20 121.5(4) . .
B15 B21 B20 109.6(4) . .
B14 B21 B20 60.8(3) . .
B19 B21 B20 59.9(3) . .
B16 B21 B20 108.7(4) . .
F22 B22 B23 123.0(4) . .
F22 B22 B17 120.9(4) . .
B23 B22 B17 107.8(4) . .
F22 B22 B24 121.8(4) . .
B23 B22 B24 60.3(3) . .
B17 B22 B24 59.8(3) . .
F22 B22 B18 121.1(4) . .
B23 B22 B18 107.3(4) . .
B17 B22 B18 60.4(3) . .
B24 B22 B18 108.2(4) . .
F22 B22 B13 121.7(4) . .
B23 B22 B13 59.8(3) . .
B17 B22 B13 108.3(4) . .
B24 B22 B13 108.5(4) . .
B18 B22 B13 59.6(3) . .
F23 B23 B22 122.8(4) . .
F23 B23 B13 122.7(4) . .
B22 B23 B13 60.8(3) . .
F23 B23 B24 120.4(4) . .
B22 B23 B24 59.9(3) . .
B13 B23 B24 109.0(4) . .
F23 B23 B15 119.6(4) . .
B22 B23 B15 108.4(4) . .
B13 B23 B15 108.6(4) . .
B24 B23 B15 60.5(3) . .
F23 B23 B14 120.4(4) . .
B22 B23 B14 109.2(4) . .
B13 B23 B14 60.4(3) . .
B24 B23 B14 109.2(4) . .
B15 B23 B14 60.2(3) . .
F24 B24 B17 124.2(4) . .
F24 B24 B22 120.2(4) . .
B17 B24 B22 60.1(3) . .
F24 B24 B23 118.8(4) . .
B17 B24 B23 107.5(3) . .
B22 B24 B23 59.8(3) . .
F24 B24 B16 124.9(4) . .
B17 B24 B16 60.1(3) . .
B22 B24 B16 108.0(4) . .
B23 B24 B16 107.3(4) . .
F24 B24 B15 121.3(4) . .
B17 B24 B15 107.5(4) . .
B22 B24 B15 107.9(3) . .
B23 B24 B15 60.0(3) . .
B16 B24 B15 59.3(3) . .
Na2 O5 Na4 96.51(14) 2_665 .
Na2 O5 H5 112.5 2_665 .
Na4 O5 H5 112.5 . .
Na2 O5 H51 112.5 2_665 .
Na4 O5 H51 112.5 . .
H5 O5 H51 110.0 . .
Na1 O1 Na2 94.56(14) . .
Na1 O1 H1 112.8 . .
Na2 O1 H1 112.8 . .
Na1 O1 H11 112.8 . .
Na2 O1 H11 112.8 . .
H1 O1 H11 110.3 . .
Na1 O2 Na3 95.78(15) . 2_666
Na1 O2 H2 112.6 . .
Na3 O2 H2 112.6 2_666 .
Na1 O2 H21 112.6 . .
Na3 O2 H21 112.6 2_666 .
H2 O2 H21 110.1 . .
Na3 O3 Na4 95.59(14) . .
Na3 O3 H3 112.6 . .
Na4 O3 H3 112.6 . .
Na3 O3 H31 112.6 . .
Na4 O3 H31 112.6 . .
H3 O3 H31 110.1 . .
Na4 O4 Na3 96.25(14) . .
Na4 O4 H4 112.5 . .
Na3 O4 H4 112.5 . .
Na4 O4 H41 112.5 . .
Na3 O4 H41 112.5 . .
H4 O4 H41 110.0 . .
Na3 O6 Na1 97.08(15) 2_666 .
Na3 O6 H6 112.3 2_666 .
Na1 O6 H6 112.3 . .
Na3 O6 H61 112.3 2_666 .
Na1 O6 H61 112.3 . .
H6 O6 H61 109.9 . .
Na4 O7 Na2 96.73(15) . 2_665
Na4 O7 H7 112.4 . .
Na2 O7 H7 112.4 2_665 .
Na4 O7 H71 112.4 . .
Na2 O7 H71 112.4 2_665 .
H7 O7 H71 110.0 . .
Na2 O8 Na1 95.28(14) . .
Na2 O8 H8 112.7 . .
Na1 O8 H8 112.7 . .
Na2 O8 H81 112.7 . .
Na1 O8 H81 112.7 . .
H8 O8 H81 110.2 . .
F12 Na1 F11 85.62(12) 2_676 .
F12 Na1 O1 172.12(15) 2_676 .
F11 Na1 O1 86.84(13) . .
F12 Na1 O2 86.33(13) 2_676 .
F11 Na1 O2 171.95(15) . .
O1 Na1 O2 101.20(15) . .
F12 Na1 O6 73.94(13) 2_676 .
F11 Na1 O6 93.84(13) . .
O1 Na1 O6 108.92(16) . .
O2 Na1 O6 83.87(13) . .
F12 Na1 O8 90.03(13) 2_676 .
F11 Na1 O8 74.69(13) . .
O1 Na1 O8 85.74(13) . .
O2 Na1 O8 105.38(15) . .
O6 Na1 O8 161.14(16) . .
F12 Na1 Na2 131.01(10) 2_676 .
F11 Na1 Na2 73.23(9) . .
O1 Na1 Na2 43.81(10) . .
O2 Na1 Na2 112.43(11) . .
O6 Na1 Na2 148.91(12) . .
O8 Na1 Na2 42.25(9) . .
F12 Na1 Na3 74.36(8) 2_676 2_666
F11 Na1 Na3 133.92(10) . 2_666
O1 Na1 Na3 112.76(11) . 2_666
O2 Na1 Na3 42.88(10) . 2_666
O6 Na1 Na3 41.09(10) . 2_666
O8 Na1 Na3 144.14(12) . 2_666
Na2 Na1 Na3 148.63(7) . 2_666
F10 Na2 F22 109.08(12) 1_655 .
F10 Na2 O5 169.92(15) 1_655 2_665
F22 Na2 O5 72.61(12) . 2_665
F10 Na2 O8 81.46(13) 1_655 .
F22 Na2 O8 162.56(15) . .
O5 Na2 O8 99.52(14) 2_665 .
F10 Na2 O7 86.66(12) 1_655 2_665
F22 Na2 O7 80.48(12) . 2_665
O5 Na2 O7 83.82(13) 2_665 2_665
O8 Na2 O7 114.70(15) . 2_665
F10 Na2 O1 72.49(12) 1_655 .
F22 Na2 O1 86.25(12) . .
O5 Na2 O1 117.59(15) 2_665 .
O8 Na2 O1 83.79(13) . .
O7 Na2 O1 150.09(15) 2_665 .
F10 Na2 Na1 76.34(8) 1_655 .
F22 Na2 Na1 124.95(10) . .
O5 Na2 Na1 111.20(11) 2_665 .
O8 Na2 Na1 42.46(9) . .
O7 Na2 Na1 152.81(11) 2_665 .
O1 Na2 Na1 41.64(9) . .
F10 Na2 Na4 127.87(10) 1_655 2_665
F22 Na2 Na4 69.99(8) . 2_665
O5 Na2 Na4 42.68(10) 2_665 2_665
O8 Na2 Na4 115.10(11) . 2_665
O7 Na2 Na4 41.21(9) 2_665 2_665
O1 Na2 Na4 152.33(11) . 2_665
Na1 Na2 Na4 149.04(7) . 2_665
F9 Na3 O6 81.37(13) . 2_666
F9 Na3 F19 117.30(12) . 1_455
O6 Na3 F19 153.55(15) 2_666 1_455
F9 Na3 O3 165.40(15) . .
O6 Na3 O3 93.74(15) 2_666 .
F19 Na3 O3 72.29(12) 1_455 .
F9 Na3 O4 86.12(12) . .
O6 Na3 O4 120.27(15) 2_666 .
F19 Na3 O4 81.53(12) 1_455 .
O3 Na3 O4 84.50(13) . .
F9 Na3 O2 71.42(12) . 2_666
O6 Na3 O2 83.07(13) 2_666 2_666
F19 Na3 O2 85.58(12) 1_455 2_666
O3 Na3 O2 121.87(15) . 2_666
O4 Na3 O2 145.22(15) . 2_666
F9 Na3 Na1 73.96(8) . 2_666
O6 Na3 Na1 41.83(10) 2_666 2_666
F19 Na3 Na1 121.81(10) 1_455 2_666
O3 Na3 Na1 111.35(11) . 2_666
O4 Na3 Na1 154.34(11) . 2_666
O2 Na3 Na1 41.34(9) 2_666 2_666
F9 Na3 Na4 127.02(10) . .
O6 Na3 Na4 113.64(12) 2_666 .
F19 Na3 Na4 71.48(8) 1_455 .
O3 Na3 Na4 42.90(9) . .
O4 Na3 Na4 41.61(9) . .
O2 Na3 Na4 155.32(11) 2_666 .
Na1 Na3 Na4 149.78(7) 2_666 .
F21 Na4 O7 71.90(12) 2_655 .
F21 Na4 O4 141.48(14) 2_655 .
O7 Na4 O4 88.02(14) . .
F21 Na4 F23 141.74(13) 2_655 .
O7 Na4 F23 143.14(14) . .
O4 Na4 F23 70.62(12) . .
F21 Na4 O3 83.70(12) 2_655 .
O7 Na4 O3 128.04(15) . .
O4 Na4 O3 83.63(13) . .
F23 Na4 O3 80.33(12) . .
F21 Na4 O5 82.14(12) 2_655 .
O7 Na4 O5 82.80(13) . .
O4 Na4 O5 128.63(15) . .
F23 Na4 O5 87.61(12) . .
O3 Na4 O5 139.12(15) . .
F21 Na4 Na3 116.03(9) 2_655 .
O7 Na4 Na3 112.43(11) . .
O4 Na4 Na3 42.14(9) . .
F23 Na4 Na3 71.28(8) . .
O3 Na4 Na3 41.50(9) . .
O5 Na4 Na3 158.72(11) . .
F21 Na4 Na2 74.61(8) 2_655 2_665
O7 Na4 Na2 42.06(10) . 2_665
O4 Na4 Na2 111.89(11) . 2_665
F23 Na4 Na2 118.62(10) . 2_665
O3 Na4 Na2 158.16(11) . 2_665
O5 Na4 Na2 40.81(9) . 2_665
Na3 Na4 Na2 150.62(7) . 2_665

loop_
_geom_bond_atom_site_label_1
_geom_bond_atom_site_label_2
_geom_bond_distance
_geom_bond_site_symmetry_2
F1 B1 1.378(6) .
F2 B2 1.374(6) .
F3 B3 1.376(6) .
F4 B4 1.381(6) .
F5 B5 1.386(6) .
F6 B6 1.380(6) .
F7 B7 1.374(5) .
F8 B8 1.386(6) .
F9 B9 1.386(6) .
F9 Na3 2.375(3) .
F10 B10 1.382(6) .
F10 Na2 2.342(3) 1_455
F11 B11 1.385(6) .
F11 Na1 2.347(3) .
F12 B12 1.391(6) .
F12 Na1 2.312(3) 2_676
B1 B4 1.788(7) .
B1 B9 1.796(7) .
B1 B10 1.797(7) .
B1 B3 1.798(8) .
B1 B2 1.819(8) .
B2 B11 1.774(8) .
B2 B3 1.794(8) .
B2 B8 1.795(7) .
B2 B9 1.798(8) .
B3 B12 1.790(7) .
B3 B4 1.799(8) .
B3 B11 1.805(7) .
B4 B10 1.776(8) .
B4 B12 1.788(8) .
B4 B5 1.793(7) .
B5 B10 1.773(8) .
B5 B6 1.779(8) .
B5 B7 1.784(8) .
B5 B12 1.795(8) .
B6 B10 1.794(7) .
B6 B8 1.799(8) .
B6 B9 1.801(7) .
B6 B7 1.813(8) .
B7 B12 1.793(7) .
B7 B8 1.794(7) .
B7 B11 1.813(7) .
B8 B11 1.771(8) .
B8 B9 1.791(8) .
B9 B10 1.790(8) .
B11 B12 1.782(8) .
F13 B13 1.384(6) .
F14 B14 1.373(6) .
F15 B15 1.370(6) .
F16 B16 1.382(6) .
F17 B17 1.385(6) .
F18 B18 1.381(6) .
F19 B19 1.396(6) .
F19 Na3 2.380(3) 1_655
F20 B20 1.373(6) .
F21 B21 1.398(6) .
F21 Na4 2.393(3) 2_655
F22 B22 1.392(6) .
F22 Na2 2.371(3) .
F23 B23 1.392(6) .
F23 Na4 2.423(3) .
F24 B24 1.384(6) .
B13 B18 1.786(8) .
B13 B23 1.789(7) .
B13 B20 1.797(8) .
B13 B22 1.807(7) .
B13 B14 1.808(7) .
B14 B21 1.777(8) .
B14 B23 1.806(8) .
B14 B20 1.809(8) .
B14 B15 1.810(7) .
B15 B21 1.771(8) .
B15 B16 1.785(8) .
B15 B23 1.800(8) .
B15 B24 1.808(8) .
B16 B19 1.782(7) .
B16 B17 1.792(8) .
B16 B21 1.796(7) .
B16 B24 1.801(8) .
B17 B24 1.778(8) .
B17 B19 1.781(8) .
B17 B22 1.782(8) .
B17 B18 1.796(7) .
B18 B19 1.773(8) .
B18 B22 1.786(8) .
B18 B20 1.790(8) .
B19 B21 1.788(8) .
B19 B20 1.791(7) .
B20 B21 1.798(7) .
B22 B23 1.780(8) .
B22 B24 1.782(7) .
B23 B24 1.789(7) .
O5 Na2 2.375(4) 2_665
O5 Na4 2.463(4) .
O5 H5 0.767(17) .
O5 H51 0.767(17) .
O1 Na1 2.372(4) .
O1 Na2 2.471(4) .
O1 H1 0.765(17) .
O1 H11 0.765(17) .
O2 Na1 2.382(4) .
O2 Na3 2.454(4) 2_666
O2 H2 0.772(17) .
O2 H21 0.772(17) .
O3 Na3 2.394(4) .
O3 Na4 2.460(4) .
O3 H3 0.769(17) .
O3 H31 0.769(17) .
O4 Na4 2.402(4) .
O4 Na3 2.427(4) .
O4 H4 0.772(17) .
O4 H41 0.772(17) .
O6 Na3 2.376(4) 2_666
O6 Na1 2.411(4) .
O6 H6 0.770(17) .
O6 H61 0.770(18) .
O7 Na4 2.395(4) .
O7 Na2 2.435(4) 2_665
O7 H7 0.768(17) .
O7 H71 0.768(17) .
O8 Na2 2.403(4) .
O8 Na1 2.412(4) .
O8 H8 0.767(17) .
O8 H81 0.767(17) .
Na1 Na2 3.558(3) .
Na1 Na3 3.588(2) 2_666
Na2 Na4 3.610(3) 2_665
Na3 Na4 3.596(2) .
